data_4319949
loop_
_publ_author_name
'Arto Maaninen'
'Jari Konu'
'Risto S. Laitinen'
'Tristram Chivers'
'Gabriele Schatte'
'Jarkko Pietik\"ainen'
'Markku Ahlgr\'en'

_publ_section_title
;
 Preparation, Crystal Structure, and Spectroscopic Characterization of
 [(Se2SN2)Cl]2
;
_journal_name_full 'Inorganic Chemistry'
_journal_page_first 3539
_journal_page_last 3543
_journal_paper_doi 10.1021/ic010141h
_journal_volume 40
_journal_year 2001
_chemical_formula_sum Se8
_chemical_formula_weight 631.68
_chemical_name_systematic
;
  cyclooctaselenium
;
_space_group_IT_number 14
_symmetry_cell_setting monoclinic
_symmetry_space_group_name_Hall '-P 2yn'
_symmetry_space_group_name_H-M 'P 1 21/n 1'
_atom_sites_solution_hydrogens geom
_atom_sites_solution_primary direct
_atom_sites_solution_secondary difmap
_audit_creation_method SHELXL-97
_cell_angle_alpha 90.00
_cell_angle_beta 90.68(2)
_cell_angle_gamma 90.00
_cell_formula_units_Z 4
_cell_length_a 8.894(2)
_cell_length_b 9.000(2)
_cell_length_c 11.383(2)
_cell_measurement_temperature 173(2)
_cell_volume 911.1(3)
_computing_structure_refinement 'SHELXL-97 (Sheldrick, 1997)'
_diffrn_ambient_temperature 173(2)
_diffrn_measured_fraction_theta_full 0.985
_diffrn_measured_fraction_theta_max 0.985
_diffrn_radiation_monochromator graphite
_diffrn_radiation_source 'fine-focus sealed tube'
_diffrn_radiation_type MoK\a
_diffrn_radiation_wavelength 0.71073
_diffrn_reflns_av_R_equivalents 0.0000
_diffrn_reflns_av_sigmaI/netI 0.2062
_diffrn_reflns_limit_h_max 10
_diffrn_reflns_limit_h_min 0
_diffrn_reflns_limit_k_max 10
_diffrn_reflns_limit_k_min 0
_diffrn_reflns_limit_l_max 13
_diffrn_reflns_limit_l_min -13
_diffrn_reflns_number 1649
_diffrn_reflns_theta_full 25.35
_diffrn_reflns_theta_max 25.35
_diffrn_reflns_theta_min 2.89
_exptl_absorpt_coefficient_mu 31.998
_exptl_absorpt_correction_T_max 0.0864
_exptl_absorpt_correction_T_min 0.0604
_exptl_crystal_density_diffrn 4.605
_exptl_crystal_density_method 'not measured'
_exptl_crystal_F_000 1088
_exptl_crystal_size_max 0.20
_exptl_crystal_size_mid 0.15
_exptl_crystal_size_min 0.15
_refine_diff_density_max 1.806
_refine_diff_density_min -1.396
_refine_diff_density_rms 0.419
_refine_ls_extinction_coef 30(8)
_refine_ls_extinction_expression Fc^*^=kFc[1+0.001xFc^2^\l^3^/sin(2\q)]^-1/4^
_refine_ls_extinction_method SHELXL
_refine_ls_goodness_of_fit_ref 1.298
_refine_ls_hydrogen_treatment mixed
_refine_ls_matrix_type full
_refine_ls_number_parameters 74
_refine_ls_number_reflns 1649
_refine_ls_number_restraints 0
_refine_ls_restrained_S_all 1.298
_refine_ls_R_factor_all 0.1256
_refine_ls_R_factor_gt 0.0593
_refine_ls_shift/su_max 0.003
_refine_ls_shift/su_mean 0.000
_refine_ls_structure_factor_coef Fsqd
_refine_ls_weighting_details 'calc w=1/[\s^2^(Fo^2^)+(0.0594P)^2^+14.4995P] where P=(Fo^2^+2Fc^2^)/3'
_refine_ls_weighting_scheme calc
_refine_ls_wR_factor_gt 0.1247
_refine_ls_wR_factor_ref 0.1676
_reflns_number_gt 1084
_reflns_number_total 1649
_reflns_threshold_expression >2sigma(I)
_cod_data_source_file ic010141h_1.cif
_cod_data_source_block se8
_cod_database_code 4319949

loop_
_symmetry_equiv_pos_as_xyz
'x, y, z'
'-x+1/2, y+1/2, -z+1/2'
'-x, -y, -z'
'x-1/2, -y-1/2, z-1/2'

loop_
_atom_site_label
_atom_site_type_symbol
_atom_site_fract_x
_atom_site_fract_y
_atom_site_fract_z
_atom_site_U_iso_or_equiv
_atom_site_adp_type
_atom_site_occupancy
_atom_site_symmetry_multiplicity
_atom_site_calc_flag
_atom_site_refinement_flags
_atom_site_disorder_assembly
_atom_site_disorder_group
Se1 Se 0.3664(5) 0.1809(5) 0.9444(3) 0.0437(11) Uani 1 1 d . . .
Se2 Se 0.1821(5) 0.3628(5) 0.9609(4) 0.0444(11) Uani 1 1 d . . .
Se3 Se 0.0739(5) 0.3382(6) 1.1419(4) 0.0476(12) Uani 1 1 d . . .
Se4 Se 0.1795(5) 0.5175(5) 1.2652(4) 0.0450(11) Uani 1 1 d . . .
Se5 Se 0.3698(5) 0.3993(5) 1.3680(3) 0.0431(11) Uani 1 1 d . . .
Se6 Se 0.5807(5) 0.4795(5) 1.2715(3) 0.0414(11) Uani 1 1 d . . .
Se7 Se 0.6565(4) 0.2676(5) 1.1691(4) 0.0433(11) Uani 1 1 d . . .
Se8 Se 0.5866(5) 0.3098(6) 0.9775(4) 0.0458(12) Uani 1 1 d . . .

loop_
_atom_site_aniso_label
_atom_site_aniso_U_11
_atom_site_aniso_U_22
_atom_site_aniso_U_33
_atom_site_aniso_U_23
_atom_site_aniso_U_13
_atom_site_aniso_U_12
Se1 0.041(2) 0.052(3) 0.038(2) -0.0026(19) -0.0027(16) 0.001(2)
Se2 0.045(2) 0.048(3) 0.041(2) 0.0031(18) -0.0064(17) 0.000(2)
Se3 0.037(2) 0.054(3) 0.052(2) 0.004(2) 0.0007(18) -0.005(2)
Se4 0.048(2) 0.041(3) 0.046(2) -0.0057(19) -0.0019(18) 0.007(2)
Se5 0.043(2) 0.049(3) 0.037(2) 0.0004(18) 0.0000(16) 0.003(2)
Se6 0.044(2) 0.041(3) 0.040(2) 0.0005(18) -0.0013(17) -0.0051(19)
Se7 0.037(2) 0.051(3) 0.042(2) 0.0021(19) -0.0021(16) 0.007(2)
Se8 0.041(2) 0.059(3) 0.038(2) -0.0012(19) 0.0057(17) -0.005(2)

loop_
_atom_type_symbol
_atom_type_description
_atom_type_scat_dispersion_real
_atom_type_scat_dispersion_imag
_atom_type_scat_source
Se Se -0.0929 2.2259 'International Tables Vol C Tables 4.2.6.8 and 6.1.1.4'

loop_
_geom_angle_atom_site_label_1
_geom_angle_atom_site_label_2
_geom_angle_atom_site_label_3
_geom_angle
_geom_angle_site_symmetry_1
_geom_angle_site_symmetry_3
_geom_angle_publ_flag
Se8 Se1 Se2 103.4(2) . . ?
Se3 Se2 Se1 108.0(2) . . ?
Se2 Se3 Se4 107.7(2) . . ?
Se5 Se4 Se3 105.9(2) . . ?
Se6 Se5 Se4 102.1(2) . . ?
Se5 Se6 Se7 102.9(2) . . ?
Se8 Se7 Se6 105.2(2) . . ?
Se7 Se8 Se1 107.0(2) . . ?

loop_
_geom_bond_atom_site_label_1
_geom_bond_atom_site_label_2
_geom_bond_distance
_geom_bond_site_symmetry_2
_geom_bond_publ_flag
Se1 Se8 2.303(6) . ?
Se1 Se2 2.325(6) . ?
Se2 Se3 2.295(6) . ?
Se3 Se4 2.329(7) . ?
Se4 Se5 2.306(6) . ?
Se5 Se6 2.301(6) . ?
Se6 Se7 2.339(6) . ?
Se7 Se8 2.292(6) . ?

loop_
_geom_torsion_atom_site_label_1
_geom_torsion_atom_site_label_2
_geom_torsion_atom_site_label_3
_geom_torsion_atom_site_label_4
_geom_torsion
_geom_torsion_site_symmetry_1
_geom_torsion_site_symmetry_2
_geom_torsion_site_symmetry_3
_geom_torsion_site_symmetry_4
_geom_torsion_publ_flag
Se8 Se1 Se2 Se3 -102.2(3) . . . . ?
Se1 Se2 Se3 Se4 100.4(3) . . . . ?
Se2 Se3 Se4 Se5 -96.5(3) . . . . ?
Se3 Se4 Se5 Se6 102.1(3) . . . . ?
Se4 Se5 Se6 Se7 -107.7(2) . . . . ?
Se5 Se6 Se7 Se8 104.4(2) . . . . ?
Se6 Se7 Se8 Se1 -100.3(3) . . . . ?
Se2 Se1 Se8 Se7 99.6(3) . . . . ?

loop_
_cod_related_entry_id
_cod_related_entry_database
_cod_related_entry_code
1 ChemSpider 122876
